data_7702530
loop_
_publ_author_name
'Jubert, Caroline'
'Mohamadou, Aminou'
'Marrot, J\'er\^ome'
'Barbier, Jean-Pierre'

_publ_section_title
;
 Structural effects of potentially hexadentate N4O2, N4S2 or N6 ligands
 involving pyridine, amine and ether or thioether donors: crystal
 structure of copper(II) and zinc(II) complexes&#x200A;&#x2020;
;
_journal_issue 8
_journal_name_full 'Journal of the Chemical Society, Dalton Transactions'
_journal_page_first 1230
_journal_paper_doi 10.1039/b010074i
_journal_year 2001
_chemical_formula_moiety 'C18 H26 Cl2 N4 O8 S2 Zn'
_chemical_formula_sum 'C18 H26 Cl2 N4 O8 S2 Zn'
_chemical_formula_weight 626.83
_space_group_IT_number 14
_space_group_name_Hall '-P 2ybc'
_space_group_name_H-M_alt 'P 1 21/c 1'
_symmetry_cell_setting monoclinic
_symmetry_space_group_name_Hall '-P 2ybc'
_symmetry_space_group_name_H-M 'P 1 21/c 1'
_cell_angle_alpha 90
_cell_angle_beta 109.594(5)
_cell_angle_gamma 90
_cell_formula_units_Z 4
_cell_length_a 13.5168(9)
_cell_length_b 9.8812(3)
_cell_length_c 19.824(1)
_cell_measurement_temperature 294
_cell_volume 2494.4(2)
_computing_publication_material CIFGEN_IN_OpenMoleN_(_1997)
_computing_structure_refinement LSFM_OpenMoleN_(_1997)
_computing_structure_solution Direct_methods_(SIR,_Burla_et_al.,_1989)
_diffrn_ambient_temperature 294
_diffrn_measurement_details
;
10397 reflections were collected using program Collect
("Collect" Data collection software, Nonius B.V., 1998)
The conditions were as follow : crystal to detector distance ==  36. mm.
Scan angle ==  2.0 deg 1 scans of   20 sec per frame.
Data collection was divided into  2 set(s)
with the following starting angles and number of frames :

Set 1 Theta ==    5.90 Omega ==    0.00 Kappa ==    0.00   90 frames
Set 2 Theta ==   -4.10 Kappa ==  114.00 Phi   ==    0.00   18 frames
Friedel pairs were averaged. Internal R == 0.04
;
_diffrn_measurement_device_type KappaCCD
_diffrn_measurement_method '\p scans'
_diffrn_radiation_monochromator graphite
_diffrn_radiation_type Mo-K\a
_diffrn_radiation_wavelength 0.71073
_diffrn_reflns_av_R_equivalents 0.040
_diffrn_reflns_av_sigmaI/netI 0.333
_diffrn_reflns_limit_h_max 17
_diffrn_reflns_limit_h_min -17
_diffrn_reflns_limit_k_max 12
_diffrn_reflns_limit_k_min -12
_diffrn_reflns_limit_l_max 25
_diffrn_reflns_limit_l_min -25
_diffrn_reflns_number 10397
_diffrn_reflns_theta_max 27.44
_diffrn_reflns_theta_min 2.5
_diffrn_source xray_tube
_diffrn_standards_decay_% 0
_exptl_absorpt_coefficient_mu 1.418
_exptl_absorpt_correction_type none
_exptl_crystal_colour colorless
_exptl_crystal_density_diffrn 1.67
_exptl_crystal_density_method none
_exptl_crystal_description prism
_exptl_crystal_F_000 1288
_exptl_crystal_size_max 0.20
_exptl_crystal_size_mid 0.20
_exptl_crystal_size_min 0.14
_refine_diff_density_max 0.300
_refine_diff_density_min -0.399
_refine_ls_extinction_method none
_refine_ls_goodness_of_fit_all 6.763
_refine_ls_goodness_of_fit_ref 1.131
_refine_ls_hydrogen_treatment noref
_refine_ls_matrix_type full
_refine_ls_number_constraints 0
_refine_ls_number_parameters 334
_refine_ls_number_reflns 2346
_refine_ls_number_restraints 8
_refine_ls_R_factor_all 0.122
_refine_ls_R_factor_gt 0.036
_refine_ls_shift/esd_mean 0.000
_refine_ls_shift/su_max 0.002
_refine_ls_structure_factor_coef F
_refine_ls_weighting_scheme sigma
_refine_ls_wR_factor_all 0.246
_refine_ls_wR_factor_ref 0.064
_reflns_number_gt 2346
_reflns_number_total 5945
_reflns_threshold_expression >3.0\s(I)
_cod_data_source_file b010074i.txt
_cod_data_source_block complex_4_[Znpydadt](ClO4)2_(4)
_cod_original_cell_volume 2494.5(5)
_cod_database_code 7702530

loop_
_symmetry_equiv_pos_as_xyz
x,y,z
-x,1/2+y,1/2-z
-x,-y,-z
+x,1/2-y,1/2+z

loop_
_atom_site_aniso_label
_atom_site_aniso_U_11
_atom_site_aniso_U_22
_atom_site_aniso_U_33
_atom_site_aniso_U_12
_atom_site_aniso_U_13
_atom_site_aniso_U_23
_atom_site_aniso_type_symbol
ZN 0.0328(3) 0.0304(3) 0.0407(3) -0.0035(3) 0.0133(2) -0.0008(3) Zn
N1 0.031(2) 0.041(3) 0.033(2) -0.008(2) 0.012(2) -0.004(2) N
C1 0.043(3) 0.048(3) 0.040(3) 0.000(3) 0.010(3) -0.000(3) C
C2 0.038(3) 0.071(4) 0.040(3) 0.001(3) 0.005(3) 0.002(3) C
C3 0.033(3) 0.092(5) 0.040(4) -0.012(3) 0.008(3) -0.011(3) C
C4 0.043(3) 0.056(3) 0.055(4) -0.022(3) 0.021(3) -0.019(3) C
C5 0.039(3) 0.045(3) 0.043(3) -0.009(3) 0.020(2) -0.008(3) C
C6 0.054(4) 0.043(3) 0.061(4) -0.014(3) 0.022(3) 0.000(3) C
N2 0.037(2) 0.033(2) 0.056(3) -0.002(2) 0.021(2) 0.001(2) N
C7 0.059(4) 0.034(3) 0.069(4) 0.008(3) 0.018(3) 0.011(3) C
C8 0.053(4) 0.053(4) 0.081(5) 0.015(3) 0.021(3) 0.008(4) C
S1 0.0326(8) 0.0529(8) 0.0481(9) 0.0034(7) 0.0152(6) 0.0062(8) S
C9 0.047(3) 0.067(4) 0.045(3) 0.003(3) 0.016(3) 0.007(3) C
C10 0.050(4) 0.066(4) 0.043(3) 0.008(3) 0.017(3) 0.011(3) C
S2 0.0366(8) 0.0507(9) 0.0466(8) 0.0016(7) 0.0200(6) 0.0030(7) S
C11 0.065(4) 0.044(3) 0.067(4) 0.010(3) 0.030(3) -0.005(3) C
C12 0.063(4) 0.036(3) 0.052(4) -0.004(3) 0.025(3) -0.004(3) C
N3 0.032(2) 0.037(2) 0.036(3) -0.003(2) 0.011(2) -0.003(2) N
C13 0.051(3) 0.039(3) 0.056(4) -0.015(3) 0.020(3) -0.002(3) C
C14 0.028(3) 0.040(3) 0.043(3) 0.004(2) 0.011(2) 0.009(3) C
N4 0.035(3) 0.038(2) 0.039(3) -0.000(2) 0.009(2) 0.002(2) N
C15 0.048(4) 0.052(4) 0.050(3) -0.001(3) 0.015(3) -0.007(3) C
C16 0.065(4) 0.081(5) 0.046(3) 0.011(3) 0.030(3) -0.002(3) C
C17 0.052(4) 0.076(4) 0.057(4) 0.010(3) 0.031(3) 0.020(3) C
C18 0.037(3) 0.055(4) 0.056(4) 0.003(3) 0.020(2) 0.020(3) C
CL1 0.0523(9) 0.0442(8) 0.070(1) 0.0019(7) 0.0254(7) 0.0038(8) Cl
O1 0.089(4) 0.064(3) 0.209(6) 0.020(3) 0.049(4) -0.035(3) O
O2 0.148(4) 0.094(4) 0.146(4) -0.022(3) 0.098(3) 0.022(3) O
O3 0.050(3) 0.064(3) 0.125(4) 0.005(2) 0.028(2) 0.009(3) O
O4 0.111(5) 0.172(5) 0.078(4) 0.053(4) -0.013(4) -0.026(4) O
CL2 0.055(1) 0.066(1) 0.098(1) -0.0143(9) 0.0310(8) -0.0284(9) Cl
O5 0.062(3) 0.104(4) 0.180(5) -0.028(3) 0.063(3) -0.049(3) O
O6 0.189(9) 0.31(2) 0.090(6) -0.07(1) 0.113(5) -0.078(9) O
O7 0.110(5) 0.065(3) 0.161(6) -0.029(3) -0.006(4) -0.010(4) O
O8 0.13(1) 0.084(7) 0.12(1) 0.005(8) -0.022(9) 0.037(7) O
O9 0.165(9) 0.109(8) 0.110(8) 0.047(7) 0.069(6) 0.003(7) O
O10 0.095(6) 0.061(6) 0.207(9) 0.020(5) 0.094(5) 0.007(7) O

loop_
_atom_site_label
_atom_site_fract_x
_atom_site_fract_y
_atom_site_fract_z
_atom_site_U_iso_or_equiv
_atom_site_occupancy
_atom_site_thermal_displace_type
_atom_site_calc_flag
_atom_site_calc_attached_atom
_atom_site_type_symbol
ZN 0.77577(5) 0.00250(6) 0.05338(3) 0.0343(3) 1.000 Uani ? ? Zn
N1 0.9252(3) 0.0325(4) 0.1315(2) 0.035(2) 1.000 Uani ? ? N
C1 0.9866(4) -0.0638(6) 0.1741(3) 0.043(3) 1.000 Uani ? ? C
C2 1.0783(5) -0.0351(7) 0.2274(3) 0.047(4) 1.000 Uani ? ? C
C3 1.1084(5) 0.0976(7) 0.2387(3) 0.050(4) 1.000 Uani ? ? C
C4 1.0484(4) 0.1966(6) 0.1967(3) 0.051(3) 1.000 Uani ? ? C
C5 0.9570(4) 0.1615(6) 0.1427(3) 0.042(3) 1.000 Uani ? ? C
C6 0.8891(5) 0.2644(6) 0.0918(3) 0.052(4) 1.000 Uani ? ? C
N2 0.7787(3) 0.2195(4) 0.0611(2) 0.041(3) 1.000 Uani ? ? N
C7 0.7239(5) 0.2892(6) -0.0067(4) 0.052(4) 1.000 Uani ? ? C
C8 0.6133(5) 0.2385(6) -0.0396(4) 0.061(4) 1.000 Uani ? ? C
S1 0.5985(1) 0.0566(2) -0.04888(8) 0.0436(8) 1.000 Uani ? ? S
C9 0.6248(5) 0.0210(6) -0.1304(3) 0.052(4) 1.000 Uani ? ? C
C10 0.7369(5) 0.0396(6) -0.1302(3) 0.052(4) 1.000 Uani ? ? C
S2 0.8444(1) -0.0164(1) -0.05470(8) 0.0442(8) 1.000 Uani ? ? S
C11 0.8348(5) -0.1992(6) -0.0595(4) 0.058(4) 1.000 Uani ? ? C
C12 0.7528(5) -0.2610(6) -0.0328(3) 0.049(3) 1.000 Uani ? ? C
N3 0.7658(3) -0.2143(4) 0.0402(2) 0.035(2) 1.000 Uani ? ? N
C13 0.6784(5) -0.2612(5) 0.0634(3) 0.048(3) 1.000 Uani ? ? C
C14 0.6749(4) -0.1838(5) 0.1276(3) 0.036(3) 1.000 Uani ? ? C
N4 0.7092(3) -0.0555(4) 0.1331(2) 0.038(2) 1.000 Uani ? ? N
C15 0.7054(5) 0.0172(6) 0.1885(3) 0.050(4) 1.000 Uani ? ? C
C16 0.6691(5) -0.0335(7) 0.2405(3) 0.062(4) 1.000 Uani ? ? C
C17 0.6347(5) -0.1628(7) 0.2349(3) 0.061(4) 1.000 Uani ? ? C
C18 0.6383(4) -0.2415(6) 0.1786(3) 0.048(3) 1.000 Uani ? ? C
CL1 1.0562(1) -0.3963(1) 0.11899(9) 0.0544(9) 1.000 Uani ? ? Cl
O1 1.0921(4) -0.5210(5) 0.1045(4) 0.106(4) 1.000 Uani ? ? O
O2 1.0745(4) -0.2924(5) 0.0765(3) 0.127(4) 1.000 Uani ? ? O
O3 0.9456(3) -0.3993(4) 0.1054(3) 0.074(3) 1.000 Uani ? ? O
O4 1.1062(5) -0.3581(7) 0.1916(3) 0.114(5) 1.000 Uani ? ? O
CL2 0.5681(1) 0.3657(2) 0.1452(1) 0.071(1) 1.000 Uani ? ? Cl
O5 0.6709(4) 0.3914(5) 0.1480(3) 0.105(4) 1.000 Uani ? ? O
O6 0.549(1) 0.431(2) 0.2001(5) 0.17(1) 0.500 Uani ? ? O
O7 0.5316(5) 0.2461(5) 0.1101(4) 0.105(4) 1.000 Uani ? ? O
O8 0.512(1) 0.460(1) 0.0793(7) 0.110(9) 0.500 Uani ? ? O
O9 0.589(1) 0.295(1) 0.2189(6) 0.125(8) 0.500 Uani ? ? O
O10 0.5002(8) 0.459(1) 0.1441(7) 0.106(7) 0.500 Uani ? ? O
H01 0.7155 0.2482 0.0832 0.0533 1.000 Uiso ? ? H
H02 0.8425 -0.2487 0.0780 0.0455 1.000 Uiso ? ? H
H1 0.9646 -0.1555 0.1665 0.0576 1.000 Uiso calc C1 H
H2 1.1202 -0.1050 0.2558 0.0669 1.000 Uiso calc C2 H
H3 1.1714 0.1207 0.2760 0.0728 1.000 Uiso calc C3 H
H4 1.0693 0.2887 0.2045 0.0650 1.000 Uiso calc C4 H
H5 0.9161 0.2788 0.0538 0.0674 1.000 Uiso calc C6 H
H6 0.8913 0.3468 0.1169 0.0674 1.000 Uiso calc C6 H
H7 0.7609 0.2739 -0.0391 0.0717 1.000 Uiso calc C7 H
H8 0.7222 0.3835 0.0022 0.0717 1.000 Uiso calc C7 H
H9 0.5848 0.2772 -0.0860 0.0810 1.000 Uiso calc C8 H
H10 0.5743 0.2685 -0.0106 0.0810 1.000 Uiso calc C8 H
H11 0.5811 0.0787 -0.1665 0.0684 1.000 Uiso calc C9 H
H12 0.6060 -0.0706 -0.1426 0.0684 1.000 Uiso calc C9 H
H13 0.7466 0.1338 -0.1353 0.0685 1.000 Uiso calc C10 H
H14 0.7418 -0.0071 -0.1708 0.0685 1.000 Uiso calc C10 H
H15 0.9012 -0.2353 -0.0318 0.0735 1.000 Uiso calc C11 H
H16 0.8191 -0.2248 -0.1081 0.0735 1.000 Uiso calc C11 H
H17 0.7594 -0.3568 -0.0325 0.0633 1.000 Uiso calc C12 H
H18 0.6851 -0.2358 -0.0639 0.0633 1.000 Uiso calc C12 H
H19 0.6877 -0.3546 0.0751 0.0626 1.000 Uiso calc C13 H
H20 0.6140 -0.2485 0.0253 0.0626 1.000 Uiso calc C13 H
H21 0.7287 0.1084 0.1923 0.0652 1.000 Uiso calc C15 H
H22 0.6682 0.0215 0.2796 0.0795 1.000 Uiso calc C16 H
H23 0.6081 -0.1992 0.2698 0.0760 1.000 Uiso calc C17 H
H24 0.6163 -0.3333 0.1746 0.0623 1.000 Uiso calc C18 H

loop_
_atom_type_symbol
_atom_type_scat_dispersion_real
_atom_type_scat_dispersion_imag
_atom_type_scat_source
C 0.002 0.002 International_Tables_Vol_IV_Table_2.3.1
H 0.000 0.000 International_Tables_Vol_IV_Table_2.3.1
Cl 0.132 0.159 International_Tables_Vol_IV_Table_2.3.1
N 0.004 0.003 International_Tables_Vol_IV_Table_2.3.1
O 0.008 0.006 International_Tables_Vol_IV_Table_2.3.1
S 0.110 0.124 International_Tables_Vol_IV_Table_2.3.1
Zn 0.222 1.431 International_Tables_Vol_IV_Table_2.3.1

loop_
_geom_angle_atom_site_label_1
_geom_angle_atom_site_label_2
_geom_angle_atom_site_label_3
_geom_angle
N1 ZN N2 79.5(2)
N1 ZN S1 159.8(1)
N1 ZN S2 95.5(1)
N1 ZN N3 103.5(2)
N1 ZN N4 91.8(2)
N1 ZN H01 89.87
N1 ZN H02 79.18
N2 ZN S1 80.9(2)
N2 ZN S2 97.3(1)
N2 ZN N3 176.9(2)
N2 ZN N4 102.5(2)
N2 ZN H01 23.53
N2 ZN H02 158.65
S1 ZN S2 82.19(6)
S1 ZN N3 96.0(1)
S1 ZN N4 97.1(1)
S1 ZN H01 73.75
S1 ZN H02 120.24
S2 ZN N3 81.6(1)
S2 ZN N4 159.9(1)
S2 ZN H01 117.52
S2 ZN H02 83.73
N3 ZN N4 78.4(2)
N3 ZN H01 155.81
N3 ZN H02 24.34
N4 ZN H01 81.15
N4 ZN H02 79.24
H01 ZN H02 157.16
C1 N1 C5 118.0(6)
N1 C1 C2 123.0(6)
C1 C2 C3 118.0(7)
C2 C3 C4 120.4(7)
C3 C4 C5 119.2(6)
N1 C5 C4 121.5(6)
N1 C5 C6 116.1(6)
C4 C5 C6 122.4(6)
C5 C6 N2 112.2(5)
C6 N2 C7 111.4(5)
C6 N2 H01 124.12
C7 N2 H01 91.30
N2 C7 C8 111.3(6)
N2 C7 H01 36.79
C8 C7 H01 88.39
C7 C8 S1 115.8(5)
C8 S1 C9 103.7(3)
S1 C9 C10 117.9(5)
C9 C10 S2 119.5(5)
C10 S2 C11 104.0(4)
S2 C11 C12 115.7(5)
C11 C12 N3 111.0(6)
C12 N3 C13 111.3(5)
C12 N3 H02 110.14
C13 N3 H02 110.91
N3 C13 C14 111.1(5)
C13 C14 N4 116.3(6)
C13 C14 C18 122.0(6)
N4 C14 C18 121.8(6)
C14 N4 C15 118.1(6)
N4 C15 C16 123.1(7)
C15 C16 C17 118.8(7)
C16 C17 C18 119.7(7)
C14 C18 C17 118.6(7)
O1 CL1 O2 112.5(5)
O1 CL1 O3 111.0(4)
O1 CL1 O4 111.4(5)
O2 CL1 O3 106.7(4)
O2 CL1 O4 107.2(5)
O3 CL1 O4 108.0(4)
CL1 O3 H02 129.05
O5 CL2 O6 109(1)
O5 CL2 O7 111.1(4)
O5 CL2 O8 97.0(8)
O5 CL2 O9 100.3(8)
O5 CL2 O10 124.2(8)
O6 CL2 O7 132(1)
O6 CL2 O8 102(1)
O6 CL2 O9 59(1)
O6 CL2 O10 49(1)
O7 CL2 O8 95.6(7)
O7 CL2 O9 90.6(7)
O7 CL2 O10 118(1)
O8 CL2 O9 158(1)
O8 CL2 O10 54(1)
O9 CL2 O10 103(1)
CL2 O6 O9 67(1)
CL2 O6 O10 61(1)
O9 O6 O10 121(2)
CL2 O8 O10 51.8(8)
CL2 O9 O6 53.7(9)
CL2 O10 O6 68(1)
CL2 O10 O8 73(1)
O6 O10 O8 136(2)
N2 H01 C7 51.91
N3 H02 O3 145.60

loop_
_geom_bond_atom_site_label_1
_geom_bond_atom_site_label_2
_geom_bond_distance
ZN N1 2.114(5)
ZN N2 2.149(5)
ZN S1 2.623(2)
ZN S2 2.611(2)
ZN N3 2.157(5)
ZN N4 2.142(5)
ZN H01 2.6889
ZN H02 2.6303
N1 C1 1.355(8)
N1 C5 1.340(7)
C1 C2 1.362(9)
C2 C3 1.37(1)
C3 C4 1.36(1)
C4 C5 1.380(9)
C5 C6 1.508(9)
C6 N2 1.478(9)
N2 C7 1.471(9)
N2 H01 1.1190
C7 C8 1.50(1)
C7 H01 1.8680
C8 S1 1.810(7)
S1 C9 1.803(7)
C9 C10 1.52(1)
C10 S2 1.788(7)
S2 C11 1.811(7)
C11 C12 1.508(9)
C12 N3 1.472(8)
N3 C13 1.478(8)
N3 H02 1.1103
C13 C14 1.499(9)
C14 N4 1.342(8)
C14 C18 1.389(9)
N4 C15 1.327(8)
C15 C16 1.38(1)
C16 C17 1.35(1)
C17 C18 1.38(1)
CL1 O1 1.389(5)
CL1 O2 1.400(6)
CL1 O3 1.428(5)
CL1 O4 1.421(7)
O3 H02 1.9855
CL2 O5 1.395(6)
CL2 O6 1.36(2)
CL2 O7 1.377(6)
CL2 O8 1.58(2)
CL2 O9 1.56(2)
CL2 O10 1.29(1)
O6 O9 1.45(3)
O6 O10 1.12(3)
O8 O10 1.34(2)
